data_4076044
loop_
_publ_author_name
'Bruce, Michael I.'
'Low, Paul J.'
'Hartl, Franti\<sek'
'Humphrey, Paul A.'
'de Montigny, Fr\'ed\'eric'
'Jevric, Martyn'
'Lapinte, Claude'
'Perkins, Gary J.'
'Roberts, Rachel L.'
'Skelton, Brian W.'
'White, Allan H.'

_publ_section_title
;
 Syntheses, Structures, Some Reactions, and Electrochemical Oxidation of
 Ferrocenylethynyl Complexes of Iron, Ruthenium, and Osmium
;
_journal_issue 22
_journal_name_full Organometallics
_journal_page_first 5241
_journal_paper_doi 10.1021/om050483l
_journal_volume 24
_journal_year 2005
_chemical_formula_sum 'C57 H54 Fe N4 O1.18 P2 Ru'
_chemical_formula_weight 1032.86
_space_group_IT_number 14
_symmetry_cell_setting monoclinic
_symmetry_space_group_name_Hall '-P 2yn'
_symmetry_space_group_name_H-M 'P 1 21/n 1'
_cell_angle_alpha 90.00000
_cell_angle_beta 104.137(2)
_cell_angle_gamma 90.00000
_cell_formula_units_Z 4
_cell_length_a 13.260(2)
_cell_length_b 21.108(3)
_cell_length_c 17.984(3)
_cell_measurement_reflns_used 5718
_cell_measurement_temperature 150(2)
_cell_measurement_theta_max 28.95
_cell_measurement_theta_min 2.26
_cell_volume 4881.1(13)
_computing_cell_refinement 'Siemens SAINT (Siemens, 1995)'
_computing_data_collection 'Siemens SMART (Siemens, 1995)'
_computing_data_reduction 'xtal ADDREF SORTRF'
_computing_molecular_graphics xtal
_computing_publication_material 'xtal BONDLA CIFIO'
_computing_structure_refinement 'xtal CRYLSQ'
_computing_structure_solution xtal
_diffrn_ambient_temperature 150(2)
_diffrn_measured_fraction_theta_full 1.00
_diffrn_measured_fraction_theta_max 1.00
_diffrn_measurement_device_type
;
Bruker SMART CCD diffractometer
;
_diffrn_measurement_method '\w scans'
_diffrn_radiation_detector 'CCD area detector'
_diffrn_radiation_monochromator graphite
_diffrn_radiation_source 'sealed tube'
_diffrn_radiation_type 'Mo K\a'
_diffrn_radiation_wavelength .71073
_diffrn_reflns_av_R_equivalents .064
_diffrn_reflns_av_sigmaI/netI .092
_diffrn_reflns_limit_h_max 17
_diffrn_reflns_limit_h_min -18
_diffrn_reflns_limit_k_max 28
_diffrn_reflns_limit_k_min -28
_diffrn_reflns_limit_l_max 23
_diffrn_reflns_limit_l_min -23
_diffrn_reflns_number 44824
_diffrn_reflns_theta_full 28.5
_diffrn_reflns_theta_max 28.5
_diffrn_reflns_theta_min 1.51
_diffrn_standards_decay_% 0
_diffrn_standards_number 0
_exptl_absorpt_coefficient_mu .718
_exptl_absorpt_correction_T_max 1
_exptl_absorpt_correction_T_min .81
_exptl_absorpt_correction_type multi-scan
_exptl_absorpt_process_details
;
 SADABS; Sheldrick, 1996
;
_exptl_crystal_colour dark
_exptl_crystal_density_diffrn 1.405
_exptl_crystal_density_method 'not measured'
_exptl_crystal_description plate
_exptl_crystal_F_000 2133.76
_exptl_crystal_size_max .15
_exptl_crystal_size_mid .15
_exptl_crystal_size_min .07
_refine_diff_density_max 1.338
_refine_diff_density_min -.463
_refine_ls_extinction_method none
_refine_ls_goodness_of_fit_all .98
_refine_ls_goodness_of_fit_ref 1.008
_refine_ls_hydrogen_treatment noref
_refine_ls_matrix_type full
_refine_ls_number_constraints 0
_refine_ls_number_parameters 600
_refine_ls_number_reflns 8885
_refine_ls_number_restraints 0
_refine_ls_R_factor_all .081
_refine_ls_R_factor_gt .047
_refine_ls_shift/su_max .002
_refine_ls_shift/su_mean .0001
_refine_ls_structure_factor_coef F
_refine_ls_weighting_scheme calc
_refine_ls_wR_factor_all .069
_refine_ls_wR_factor_ref .06
_reflns_d_resolution_high .732
_reflns_d_resolution_low 13.408
_reflns_Friedel_coverage 0
_reflns_limit_h_max 18
_reflns_limit_h_min 0
_reflns_limit_k_max 28
_reflns_limit_k_min 0
_reflns_limit_l_max 23
_reflns_limit_l_min -23
_reflns_number_gt 8885
_reflns_number_total 12194
_reflns_threshold_expression 'F    > 4.00 sig(F   )'
_cod_data_source_file om050483lsi20050611_121017.cif
_cod_data_source_block br1022
_cod_original_sg_symbol_Hall -p_2yn
_cod_original_sg_symbol_H-M P_1_21/n_1
_cod_original_formula_sum 'C57 H54 Fe1 N4 O1.18 P2 Ru1'
_cod_database_code 4076044

loop_
_symmetry_equiv_pos_as_xyz
+x,+y,+z
1/2-x,1/2+y,1/2-z
-x,-y,-z
1/2+x,1/2-y,1/2+z

loop_
_atom_site_label
_atom_site_fract_x
_atom_site_fract_y
_atom_site_fract_z
_atom_site_U_iso_or_equiv
_atom_site_adp_type
_atom_site_occupancy
Ru .793213(18) .168278(12) .651662(14) .01468(12) Uani 1.00000
Fe .72669(4) .03675(2) .39706(3) .0244(2) Uani 1.00000
P1 .73132(6) .27529(4) .65337(5) .0169(3) Uani 1.00000
C111 .6862(2) .30304(15) .73667(18) .0199(14) Uani 1.00000
C112 .7423(3) .34573(15) .7904(2) .0219(15) Uani 1.00000
C113 .7017(3) .36798(17) .8504(2) .0269(16) Uani 1.00000
C114 .6039(3) .34840(17) .8562(2) .0280(17) Uani 1.00000
C115 .5475(3) .30611(18) .8034(2) .0272(16) Uani 1.00000
C116 .5878(3) .28305(16) .7443(2) .0238(15) Uani 1.00000
C121 .8315(2) .33296(15) .64477(18) .0195(14) Uani 1.00000
C122 .8141(2) .39852(15) .64382(18) .0207(14) Uani 1.00000
C123 .8910(3) .44074(16) .6350(2) .0271(16) Uani 1.00000
C124 .9866(3) .41819(17) .6279(2) .0284(17) Uani 1.00000
C125 1.0059(3) .35407(18) .6314(2) .0277(17) Uani 1.00000
C126 .9290(3) .31152(16) .63919(19) .0221(15) Uani 1.00000
C10 .6126(2) .29428(15) .57796(18) .0192(14) Uani 1.00000
C20 .5687(2) .36189(16) .5782(2) .0216(15) Uani 1.00000
P2 .43565(7) .36852(4) .51542(5) .0244(4) Uani 1.00000
O2 .4228(10) .3600(6) .4453(8) .029(5) Uiso .182(9)
C211 .3932(3) .44486(16) .5465(2) .0250(16) Uani 1.00000
C212 .4611(3) .49128(17) .5831(2) .0275(16) Uani 1.00000
C213 .4234(3) .54920(18) .6010(2) .035(2) Uani 1.00000
C214 .3179(4) .56155(18) .5828(2) .039(2) Uani 1.00000
C215 .2489(3) .5155(2) .5469(2) .039(2) Uani 1.00000
C216 .2865(3) .45765(18) .5280(2) .0337(18) Uani 1.00000
C221 .3616(2) .31365(16) .5610(2) .0232(15) Uani 1.00000
C222 .3197(3) .25984(16) .5200(2) .0265(16) Uani 1.00000
C223 .2611(3) .21711(17) .5502(2) .0320(18) Uani 1.00000
C224 .2457(3) .22683(19) .6223(2) .035(2) Uani 1.00000
C225 .2867(3) .2801(2) .6640(2) .037(2) Uani 1.00000
C226 .3442(3) .32344(17) .6334(2) .0298(17) Uani 1.00000
C1 .5640(2) .13362(15) .55725(18) .0196(14) Uani 1.00000
C11 .5133(2) .13947(16) .6188(2) .0228(15) Uani 1.00000
N11 .4746(2) .14164(16) .66939(18) .0319(15) Uani 1.00000
C12 .4989(2) .11704(16) .4829(2) .0245(16) Uani 1.00000
N12 .4450(2) .10504(18) .4249(2) .0386(17) Uani 1.00000
C2 .6683(2) .14431(14) .57143(19) .0177(13) Uani 1.00000
C3 .7515(2) .12733(14) .53751(17) .0165(13) Uani 1.00000
C4 .8218(2) .18142(14) .53624(17) .0171(14) Uani 1.00000
C41 .9298(3) .16943(14) .53552(19) .0197(14) Uani 1.00000
N41 1.0153(2) .16279(14) .53573(17) .0265(14) Uani 1.00000
C42 .7800(3) .23385(15) .48627(19) .0207(14) Uani 1.00000
N42 .7454(2) .27335(14) .44432(18) .0317(15) Uani 1.00000
C101 .8952(2) .08715(15) .70639(19) .0213(14) Uani 1.00000
C1011 .9381(3) .03204(17) .6721(2) .0306(18) Uani 1.00000
C102 .9517(2) .14372(16) .73466(18) .0214(14) Uani 1.00000
C1021 1.0599(3) .15898(18) .7300(2) .0292(17) Uani 1.00000
C103 .8920(2) .17930(16) .77505(19) .0212(15) Uani 1.00000
C1031 .9320(3) .23624(17) .8233(2) .0271(16) Uani 1.00000
C104 .7962(2) .14467(16) .77329(18) .0201(14) Uani 1.00000
C1041 .7200(3) .15708(17) .8210(2) .0273(17) Uani 1.00000
C105 .7995(2) .08806(16) .7306(2) .0222(15) Uani 1.00000
C1051 .7221(3) .03497(17) .7199(2) .0305(17) Uani 1.00000
C301 .7665(2) .06332(14) .51007(18) .0183(14) Uani 1.00000
C302 .6899(3) .01402(16) .4983(2) .0230(15) Uani 1.00000
C303 .7297(3) -.03984(15) .4678(2) .0262(16) Uani 1.00000
C304 .8313(3) -.02541(16) .4609(2) .0269(16) Uani 1.00000
C305 .8548(2) .03793(16) .4858(2) .0230(15) Uani 1.00000
C301' .6621(6) .1121(2) .3308(3) .068(3) Uani 1.00000
C302' .5937(4) .0613(3) .3169(2) .055(3) Uani 1.00000
C303' .6426(4) .0097(2) .2905(2) .044(2) Uani 1.00000
C304' .7432(4) .0292(3) .2873(2) .048(2) Uani 1.00000
C305' .7551(5) .0929(3) .3129(3) .070(3) Uani 1.00000
C01 1.0437(4) .3196(2) .4480(3) .048(2) Uani 1.00000
C02 .9887(4) .3740(2) .4034(3) .058(3) Uani 1.00000
O02 1.0202(4) .42745(18) .4190(4) .119(4) Uani 1.00000
C03 .8943(5) .3599(3) .3411(3) .070(3) Uani 1.00000
H112 .80915 .36032 .78549 .02800 Uiso 1.00000
H113 .74169 .39647 .88802 .03400 Uiso 1.00000
H114 .57532 .36415 .89730 .03400 Uiso 1.00000
H115 .47894 .29303 .80675 .03400 Uiso 1.00000
H116 .54945 .25290 .70836 .03000 Uiso 1.00000
H122 .74788 .41433 .64891 .02700 Uiso 1.00000
H123 .87802 .48581 .63382 .03300 Uiso 1.00000
H124 1.03873 .44799 .62037 .03400 Uiso 1.00000
H125 1.07340 .33861 .62830 .03500 Uiso 1.00000
H126 .94335 .26636 .64160 .02900 Uiso 1.00000
H10a .62754 .28769 .52899 .02500 Uiso 1.00000
H10b .55911 .26519 .58261 .02500 Uiso 1.00000
H20a .61389 .39113 .56205 .02800 Uiso 1.00000
H20b .56720 .37259 .63015 .02800 Uiso 1.00000
H212 .53469 .48311 .59522 .03400 Uiso 1.00000
H213 .47070 .58081 .62747 .04300 Uiso 1.00000
H214 .29355 .60176 .59501 .04800 Uiso 1.00000
H215 .17528 .52391 .53370 .04900 Uiso 1.00000
H216 .23837 .42572 .50274 .04200 Uiso 1.00000
H222 .33150 .25205 .46977 .03300 Uiso 1.00000
H223 .23202 .18036 .52133 .04100 Uiso 1.00000
H224 .20532 .19686 .64256 .04300 Uiso 1.00000
H225 .27496 .28678 .71396 .04600 Uiso 1.00000
H226 .37246 .36074 .66245 .03800 Uiso 1.00000
H302 .62226 .01764 .50900 .02800 Uiso 1.00000
H303 .69425 -.07978 .45411 .03300 Uiso 1.00000
H304 .87710 -.05352 .44239 .03200 Uiso 1.00000
H305 .91865 .06025 .48602 .02800 Uiso 1.00000
H301' .64919 .15316 .34927 .08300 Uiso 1.00000
H302' .52422 .06112 .32511 .06800 Uiso 1.00000
H303' .61353 -.03234 .27669 .05600 Uiso 1.00000
H304' .79321 .00383 .27015 .05700 Uiso 1.00000
H305' .81700 .11805 .31550 .08200 Uiso 1.00000
H1011a .97313 .00275 .71059 .04700 Uiso 1.00000
H1011b .98627 .04522 .64319 .04700 Uiso 1.00000
H1011c .88375 .01001 .63746 .04700 Uiso 1.00000
H1021a 1.10944 .14030 .77225 .04600 Uiso 1.00000
H1021b 1.07085 .20378 .73169 .04600 Uiso 1.00000
H1021c 1.07265 .14313 .68357 .04600 Uiso 1.00000
H1031a .87854 .25278 .84557 .04200 Uiso 1.00000
H1031c .95121 .26865 .79236 .04200 Uiso 1.00000
H1031b .99084 .22539 .86329 .04200 Uiso 1.00000
H1041a .71394 .20195 .82699 .04300 Uiso 1.00000
H1041b .74368 .13826 .86982 .04300 Uiso 1.00000
H1041c .65386 .14035 .79604 .04300 Uiso 1.00000
H1051a .74344 .00355 .75842 .04600 Uiso 1.00000
H1051b .71441 .01575 .67070 .04600 Uiso 1.00000
H1051c .65538 .05088 .72285 .04600 Uiso 1.00000
H01a 1.09774 .33580 .48893 .07300 Uiso 1.00000
H01b 1.07419 .29381 .41591 .07300 Uiso 1.00000
H01c .99704 .29518 .46911 .07300 Uiso 1.00000
H03a .91220 .34297 .29544 .10200 Uiso 1.00000
H03b .85150 .39629 .32502 .10200 Uiso 1.00000
H03c .85197 .32793 .35646 .10200 Uiso 1.00000

loop_
_atom_site_aniso_label
_atom_site_aniso_U_11
_atom_site_aniso_U_22
_atom_site_aniso_U_33
_atom_site_aniso_U_12
_atom_site_aniso_U_13
_atom_site_aniso_U_23
Ru .01308(12) .01516(13) .01662(13) -.00067(9) .00518(9) .00027(10)
Fe .0294(3) .0219(3) .0211(3) .0014(2) .0047(2) -.0026(2)
P1 .0156(4) .0173(4) .0187(4) -.0007(3) .0059(3) -.0018(3)
C111 .0218(16) .0165(15) .0230(16) -.0002(12) .0086(13) -.0007(13)
C112 .0214(16) .0225(17) .0225(17) -.0001(12) .0067(13) -.0013(13)
C113 .0309(19) .0262(18) .0231(17) .0004(15) .0055(15) -.0060(14)
C114 .0304(19) .032(2) .0235(18) .0059(15) .0108(15) -.0018(15)
C115 .0216(17) .033(2) .0311(19) .0025(14) .0141(15) .0041(16)
C116 .0229(16) .0237(17) .0262(17) -.0016(13) .0087(14) -.0013(14)
C121 .0169(15) .0235(16) .0186(15) -.0046(12) .0056(12) -.0020(13)
C122 .0224(16) .0194(16) .0210(16) -.0007(12) .0062(13) -.0010(13)
C123 .0328(19) .0215(17) .0259(18) -.0081(14) .0050(15) -.0010(14)
C124 .0267(18) .033(2) .0257(18) -.0147(15) .0074(15) -.0023(15)
C125 .0221(17) .0312(19) .033(2) -.0028(14) .0127(15) -.0044(16)
C126 .0214(16) .0237(17) .0219(16) -.0018(13) .0064(13) -.0048(13)
C10 .0156(15) .0206(16) .0205(15) .0020(12) .0024(12) -.0034(13)
C20 .0166(15) .0221(16) .0247(17) -.0001(12) .0022(13) .0003(13)
P2 .0193(4) .0207(4) .0319(5) .0004(3) .0041(4) .0005(4)
C211 .0261(17) .0189(16) .0290(18) .0034(13) .0045(14) .0020(14)
C212 .0285(18) .0256(18) .0273(18) -.0021(14) .0052(15) .0005(15)
C213 .050(2) .027(2) .030(2) -.0060(17) .0128(18) -.0050(16)
C214 .059(3) .026(2) .033(2) .0171(19) .016(2) .0033(16)
C215 .037(2) .041(2) .035(2) .0176(18) .0034(18) .0012(18)
C216 .028(2) .029(2) .042(2) .0046(15) .0032(17) -.0018(17)
C221 .0168(15) .0217(17) .0305(18) .0015(12) .0046(14) .0000(14)
C222 .0248(17) .0253(18) .0275(18) .0005(14) .0027(14) .0003(15)
C223 .0274(19) .0264(19) .040(2) -.0062(15) .0041(17) -.0016(16)
C224 .0225(18) .039(2) .047(2) -.0041(16) .0130(17) .0082(18)
C225 .028(2) .052(3) .036(2) -.0037(17) .0154(17) -.0046(18)
C226 .0224(17) .030(2) .036(2) -.0022(14) .0057(15) -.0100(16)
C1 .0170(15) .0188(16) .0241(17) .0009(12) .0073(13) -.0004(13)
C11 .0157(15) .0221(17) .0291(18) -.0031(12) .0027(14) -.0024(14)
N11 .0240(15) .0400(18) .0348(18) -.0056(13) .0132(14) -.0063(15)
C12 .0150(15) .0256(18) .034(2) .0003(13) .0072(14) .0001(15)
N12 .0223(16) .060(2) .0319(18) -.0014(15) .0025(14) -.0077(16)
C2 .0178(15) .0120(14) .0237(16) .0006(11) .0058(13) .0012(12)
C3 .0171(15) .0162(15) .0155(14) .0002(11) .0029(12) .0022(12)
C4 .0186(15) .0183(15) .0164(15) -.0009(12) .0078(12) -.0001(12)
C41 .0247(17) .0143(14) .0231(16) -.0017(12) .0115(13) -.0006(13)
N41 .0223(15) .0269(15) .0329(16) -.0036(12) .0119(13) -.0036(13)
C42 .0233(16) .0194(16) .0232(16) -.0026(13) .0128(14) .0000(13)
N42 .0370(17) .0275(16) .0346(18) .0040(13) .0168(15) .0062(14)
C101 .0214(16) .0222(16) .0193(16) .0068(13) .0031(13) .0053(13)
C1011 .033(2) .029(2) .031(2) .0101(15) .0103(16) .0056(16)
C102 .0168(15) .0289(17) .0175(15) -.0000(13) .0024(13) .0060(13)
C1021 .0197(17) .038(2) .031(2) -.0006(14) .0084(15) .0046(16)
C103 .0182(15) .0265(18) .0187(16) -.0007(13) .0042(13) .0043(13)
C1031 .0264(18) .0305(19) .0214(17) -.0023(14) .0003(14) -.0002(14)
C104 .0203(16) .0234(16) .0168(15) .0011(13) .0049(13) .0047(13)
C1041 .0263(18) .036(2) .0217(17) .0008(15) .0099(14) .0035(15)
C105 .0191(16) .0243(17) .0227(16) -.0000(13) .0046(13) .0048(14)
C1051 .033(2) .0252(18) .034(2) -.0038(15) .0095(16) .0070(15)
C301 .0212(16) .0150(15) .0181(15) .0007(12) .0039(13) .0006(12)
C302 .0242(17) .0207(16) .0261(17) -.0002(13) .0098(14) .0014(14)
C303 .0309(19) .0151(16) .0312(19) -.0001(13) .0049(15) -.0021(14)
C304 .0273(18) .0246(18) .0294(18) .0065(14) .0082(15) -.0032(14)
C305 .0176(15) .0259(17) .0254(17) -.0015(13) .0049(13) -.0033(14)
C301' .116(5) .044(3) .029(2) .027(3) -.010(3) .003(2)
C302' .057(3) .078(4) .022(2) .025(3) -.004(2) -.008(2)
C303' .049(3) .055(3) .022(2) .004(2) -.0019(18) -.0141(19)
C304' .055(3) .068(3) .022(2) .008(2) .011(2) -.002(2)
C305' .096(5) .076(4) .030(2) -.030(3) .001(3) .025(3)
C01 .064(3) .035(2) .050(3) -.001(2) .026(2) -.004(2)
C02 .062(3) .036(3) .095(4) .006(2) .057(3) .014(3)
O02 .120(4) .029(2) .227(6) -.006(2) .078(4) .017(3)
C03 .066(4) .084(4) .077(4) .026(3) .048(3) .045(3)

loop_
_atom_type_symbol
_atom_type_oxidation_number
_atom_type_number_in_cell
_atom_type_scat_dispersion_real
_atom_type_scat_dispersion_imag
_atom_type_scat_source
C 0 228 .002 .002 'Int Tables Vol IV Tables 2.2B and 2.3.1'
H 0 216 0 0 'Int Tables Vol IV Tables 2.2B and 2.3.1'
Fe 0 4 .301 .845 'Int Tables Vol IV Tables 2.2B and 2.3.1'
N 0 16 .004 .003 'Int Tables Vol IV Tables 2.2B and 2.3.1'
O 0 4.72 .008 .006 'Int Tables Vol IV Tables 2.2B and 2.3.1'
P 0 8 .09 .095 'Int Tables Vol IV Tables 2.2B and 2.3.1'
Ru 0 4 -1.42 .836 'Int Tables Vol IV Tables 2.2B and 2.3.1'

loop_
_geom_angle_atom_site_label_1
_geom_angle_atom_site_label_2
_geom_angle_atom_site_label_3
_geom_angle
P1 Ru C2 91.26(9)
P1 Ru C3 112.15(8)
P1 Ru C4 91.79(8)
P1 Ru C101 151.39(8)
P1 Ru C102 117.37(9)
P1 Ru C103 90.48(9)
P1 Ru C104 96.97(9)
P1 Ru C105 132.37(10)
C2 Ru C101 115.49(12)
C2 Ru C102 151.36(12)
C2 Ru C103 155.37(14)
C2 Ru C104 117.94(13)
C2 Ru C105 99.62(12)
C2 Ru C3 40.00(13)
C3 Ru C101 95.59(11)
C3 Ru C102 120.07(12)
C3 Ru C103 155.15(12)
C3 Ru C104 140.94(12)
C3 Ru C105 105.37(12)
C4 Ru C2 69.69(13)
C4 Ru C3 39.33(11)
C4 Ru C101 106.41(12)
C4 Ru C102 107.20(12)
C4 Ru C103 134.80(12)
C4 Ru C104 168.10(12)
C4 Ru C105 135.50(12)
C101 Ru C102 36.54(12)
C101 Ru C103 61.00(12)
C101 Ru C104 62.48(13)
C101 Ru C105 37.71(13)
C102 Ru C103 35.66(12)
C102 Ru C104 61.54(12)
C102 Ru C105 61.75(12)
C103 Ru C104 37.55(12)
C103 Ru C105 62.04(12)
C104 Ru C105 37.53(12)
C301 Fe C302 40.89(13)
C301 Fe C303 68.86(13)
C301 Fe C304 69.11(13)
C301 Fe C305 41.60(14)
C301 Fe C301' 109.55(16)
C301 Fe C302' 126.60(17)
C301 Fe C303' 162.44(17)
C301 Fe C304' 156.40(17)
C301 Fe C305' 122.00(18)
C302 Fe C303 40.43(14)
C302 Fe C304 68.12(15)
C302 Fe C305 68.85(14)
C302 Fe C301' 122.8(2)
C302 Fe C302' 109.41(17)
C302 Fe C303' 124.85(16)
C302 Fe C304' 160.46(17)
C302 Fe C305' 157.7(2)
C303 Fe C304 40.42(15)
C303 Fe C305 68.63(13)
C303 Fe C301' 156.3(2)
C303 Fe C302' 121.18(18)
C303 Fe C303' 106.50(16)
C303 Fe C304' 123.16(18)
C303 Fe C305' 160.7(2)
C304 Fe C305 40.80(13)
C304 Fe C301' 162.9(2)
C304 Fe C302' 154.76(18)
C304 Fe C303' 119.07(17)
C304 Fe C304' 105.95(18)
C304 Fe C305' 124.7(2)
C305 Fe C301' 126.90(19)
C305 Fe C302' 163.85(18)
C305 Fe C303' 154.14(17)
C305 Fe C304' 119.65(17)
C305 Fe C305' 107.9(2)
C301' Fe C302' 39.5(2)
C301' Fe C303' 67.49(19)
C301' Fe C304' 68.1(2)
C301' Fe C305' 40.5(3)
C302' Fe C303' 40.2(2)
C302' Fe C304' 67.5(2)
C302' Fe C305' 67.2(2)
C303' Fe C304' 40.3(2)
C303' Fe C305' 67.9(2)
C304' Fe C305' 40.7(2)
Ru P1 C111 119.29(11)
Ru P1 C121 111.42(11)
Ru P1 C10 115.15(11)
C111 P1 C121 104.10(15)
C111 P1 C10 98.04(15)
C121 P1 C10 107.34(14)
P1 C111 C112 123.0(3)
P1 C111 C116 118.5(2)
C112 C111 C116 118.4(3)
C111 C112 C113 120.6(3)
C111 C112 H112 119.3
C113 C112 H112 120.0
C112 C113 C114 120.0(3)
C112 C113 H113 120.1
C114 C113 H113 119.9
C113 C114 C115 119.9(4)
C113 C114 H114 120.2
C115 C114 H114 119.9
C114 C115 C116 120.4(3)
C114 C115 H115 120.0
C116 C115 H115 119.5
C111 C116 C115 120.5(3)
C111 C116 H116 119.0
C115 C116 H116 120.5
P1 C121 C122 122.3(3)
P1 C121 C126 119.5(2)
C122 C121 C126 118.1(3)
C121 C122 C123 120.7(3)
C121 C122 H122 119.4
C123 C122 H122 119.9
C122 C123 C124 120.1(3)
C122 C123 H123 120.1
C124 C123 H123 119.8
C123 C124 C125 119.8(3)
C123 C124 H124 119.3
C125 C124 H124 121.0
C124 C125 C126 120.5(3)
C124 C125 H125 119.6
C126 C125 H125 120.0
C121 C126 C125 120.8(3)
C121 C126 H126 119.3
C125 C126 H126 119.8
P1 C10 C20 116.9(2)
P1 C10 H10a 108.1
P1 C10 H10b 108.2
C20 C10 H10a 107.4
C20 C10 H10b 107.8
H10a C10 H10b 108.1
C10 C20 P2 111.9(2)
C10 C20 H20a 109.4
C10 C20 H20b 108.4
P2 C20 H20a 110.0
P2 C20 H20b 109.3
H20a C20 H20b 107.8
C20 P2 O2 118.7(6)
C20 P2 C211 101.41(15)
C20 P2 C221 102.34(15)
O2 P2 C211 117.3(6)
O2 P2 C221 114.0(7)
C211 P2 C221 100.40(17)
P2 C211 C212 123.6(3)
P2 C211 C216 117.7(3)
C212 C211 C216 118.6(3)
C211 C212 C213 120.3(3)
C211 C212 H212 119.1
C213 C212 H212 120.5
C212 C213 C214 120.8(3)
C212 C213 H213 119.9
C214 C213 H213 119.3
C213 C214 C215 119.6(4)
C213 C214 H214 119.6
C215 C214 H214 120.8
C214 C215 C216 119.7(4)
C214 C215 H215 120.0
C216 C215 H215 120.3
C211 C216 C215 120.9(3)
C211 C216 H216 119.5
C215 C216 H216 119.6
P2 C221 C222 117.8(3)
P2 C221 C226 123.6(3)
C222 C221 C226 118.7(3)
C221 C222 C223 120.9(4)
C221 C222 H222 119.8
C223 C222 H222 119.3
C222 C223 C224 119.9(3)
C222 C223 H223 120.2
C224 C223 H223 119.8
C223 C224 C225 120.1(4)
C223 C224 H224 119.1
C225 C224 H224 120.7
C224 C225 C226 120.0(4)
C224 C225 H225 119.6
C226 C225 H225 120.4
C221 C226 C225 120.4(3)
C221 C226 H226 119.6
C225 C226 H226 120.0
C2 C1 C11 119.2(3)
C2 C1 C12 124.2(3)
C11 C1 C12 116.6(3)
C1 C11 N11 177.0(4)
C1 C12 N12 177.7(4)
Ru C2 C3 77.27(17)
Ru C2 C1 144.0(3)
C3 C2 C1 137.1(3)
Ru C3 C4 72.00(17)
Ru C3 C2 62.73(16)
Ru C3 C301 131.3(2)
C4 C3 C2 111.6(3)
C4 C3 C301 124.6(3)
C2 C3 C301 123.8(3)
Ru C4 C41 112.3(2)
Ru C4 C42 123.4(2)
Ru C4 C3 68.67(17)
C41 C4 C42 110.8(3)
C41 C4 C3 119.4(3)
C42 C4 C3 117.0(2)
C4 C41 N41 177.0(3)
C4 C42 N42 177.0(3)
Ru C101 C1011 131.3(2)
Ru C101 C102 74.21(18)
Ru C101 C105 69.06(18)
C1011 C101 C102 125.2(3)
C1011 C101 C105 126.1(3)
C102 C101 C105 107.7(3)
C101 C1011 H1011a 111.7
C101 C1011 H1011b 111.7
C101 C1011 H1011c 110.3
H1011a C1011 H1011b 108.0
H1011a C1011 H1011c 108.3
H1011b C1011 H1011c 106.6
Ru C102 C101 69.25(16)
Ru C102 C1021 130.4(2)
Ru C102 C103 71.29(17)
C101 C102 C1021 125.8(3)
C101 C102 C103 108.4(3)
C1021 C102 C103 125.5(3)
C102 C1021 H1021a 110.4
C102 C1021 H1021b 110.6
C102 C1021 H1021c 110.6
H1021a C1021 H1021b 108.2
H1021a C1021 H1021c 108.5
H1021b C1021 H1021c 108.5
Ru C103 C102 73.05(18)
Ru C103 C1031 132.6(2)
Ru C103 C104 68.91(17)
C102 C103 C1031 124.0(3)
C102 C103 C104 108.4(3)
C1031 C103 C104 126.6(3)
C103 C1031 H1031a 109.9
C103 C1031 H1031c 110.1
C103 C1031 H1031b 110.7
H1031a C1031 H1031c 108.2
H1031a C1031 H1031b 109.0
H1031c C1031 H1031b 109.0
Ru C104 C103 73.5(2)
Ru C104 C1041 131.9(2)
Ru C104 C105 69.9(2)
C103 C104 C1041 127.2(3)
C103 C104 C105 106.9(3)
C1041 C104 C105 124.5(3)
C104 C1041 H1041a 108.8
C104 C1041 H1041b 109.9
C104 C1041 H1041c 109.8
H1041a C1041 H1041b 109.2
H1041a C1041 H1041c 109.1
H1041b C1041 H1041c 110.0
Ru C105 C101 73.2(2)
Ru C105 C104 72.6(2)
Ru C105 C1051 125.1(2)
C101 C105 C104 108.6(3)
C101 C105 C1051 125.2(3)
C104 C105 C1051 125.9(3)
C105 C1051 H1051a 110.8
C105 C1051 H1051b 110.6
C105 C1051 H1051c 110.0
H1051a C1051 H1051b 108.9
H1051a C1051 H1051c 108.5
H1051b C1051 H1051c 108.0
Fe C301 C3 124.2(2)
Fe C301 C302 69.72(19)
Fe C301 C305 68.38(18)
C3 C301 C302 124.6(3)
C3 C301 C305 128.9(3)
C302 C301 C305 106.4(3)
Fe C302 C301 69.4(2)
Fe C302 C303 69.7(2)
Fe C302 H302 126.2
C301 C302 C303 108.8(3)
C301 C302 H302 124.9
C303 C302 H302 126.3
Fe C303 C302 69.9(2)
Fe C303 C304 69.6(2)
Fe C303 H303 126.4
C302 C303 C304 108.2(3)
C302 C303 H303 126.4
C304 C303 H303 125.4
Fe C304 C303 70.0(2)
Fe C304 C305 68.89(18)
Fe C304 H304 126.7
C303 C304 C305 108.4(3)
C303 C304 H304 126.2
C305 C304 H304 125.4
Fe C305 C301 70.01(17)
Fe C305 C304 70.30(18)
Fe C305 H305 124.9
C301 C305 C304 108.2(3)
C301 C305 H305 126.1
C304 C305 H305 125.7
Fe C301' C302' 70.5(3)
Fe C301' C305' 69.2(3)
Fe C301' H301' 125.9
C302' C301' C305' 107.9(5)
C302' C301' H301' 126.7
C305' C301' H301' 125.4
Fe C302' C301' 70.0(3)
Fe C302' C303' 69.8(3)
Fe C302' H302' 125.4
C301' C302' C303' 108.9(5)
C301' C302' H302' 125.5
C303' C302' H302' 125.5
Fe C303' C302' 70.0(2)
Fe C303' C304' 69.7(2)
Fe C303' H303' 125.7
C302' C303' C304' 107.8(4)
C302' C303' H303' 127.2
C304' C303' H303' 125.1
Fe C304' C303' 70.0(3)
Fe C304' C305' 69.1(3)
Fe C304' H304' 126.7
C303' C304' C305' 107.2(5)
C303' C304' H304' 125.8
C305' C304' H304' 127.0
Fe C305' C301' 70.4(3)
Fe C305' C304' 70.2(3)
Fe C305' H305' 126.4
C301' C305' C304' 108.1(5)
C301' C305' H305' 127.7
C304' C305' H305' 124.2
C02 C01 H01a 108.4
C02 C01 H01b 109.9
C02 C01 H01c 110.7
H01a C01 H01b 108.7
H01a C01 H01c 108.8
H01b C01 H01c 110.2
C01 C02 O02 119.9(5)
C01 C02 C03 117.4(4)
O02 C02 C03 122.6(5)
C02 C03 H03a 111.9
C02 C03 H03b 113.2
C02 C03 H03c 111.6
H03a C03 H03b 106.7
H03a C03 H03c 105.3
H03b C03 H03c 107.8

loop_
_geom_bond_atom_site_label_1
_geom_bond_atom_site_label_2
_geom_bond_distance
Ru P1 2.4061(9)
Ru C2 1.978(3)
Ru C3 2.171(3)
Ru C4 2.217(3)
Ru C101 2.254(3)
Ru C102 2.319(3)
Ru C103 2.297(3)
Ru C104 2.234(3)
Ru C105 2.199(3)
Fe C301 2.049(3)
Fe C302 2.054(4)
Fe C303 2.052(4)
Fe C304 2.046(3)
Fe C305 2.027(3)
Fe C301' 2.045(5)
Fe C302' 2.052(4)
Fe C303' 2.049(4)
Fe C304' 2.045(5)
Fe C305' 2.029(6)
P1 C111 1.839(4)
P1 C121 1.836(3)
P1 C10 1.854(3)
C111 C112 1.396(4)
C111 C116 1.409(5)
C112 C113 1.400(5)
C112 H112 .962
C113 C114 1.388(5)
C113 H113 .962
C114 C115 1.384(5)
C114 H114 .968
C115 C116 1.389(6)
C115 H115 .966
C116 H116 .960
C121 C122 1.402(5)
C121 C126 1.396(5)
C122 C123 1.392(5)
C122 H122 .965
C123 C124 1.389(5)
C123 H123 .966
C124 C125 1.376(5)
C124 H124 .968
C125 C126 1.392(5)
C125 H125 .967
C126 H126 .971
C10 C20 1.542(5)
C10 H10a .959
C10 H10b .957
C20 P2 1.853(3)
C20 H20a .954
C20 H20b .966
P2 O2 1.244(14)
P2 C211 1.838(4)
P2 C221 1.836(4)
C211 C212 1.384(5)
C211 C216 1.399(5)
C212 C213 1.388(5)
C212 H212 .962
C213 C214 1.381(6)
C213 H213 .959
C214 C215 1.382(6)
C214 H214 .953
C215 C216 1.391(6)
C215 H215 .963
C216 H216 .962
C221 C222 1.394(5)
C221 C226 1.393(6)
C222 C223 1.385(6)
C222 H222 .968
C223 C224 1.375(6)
C223 H223 .961
C224 C225 1.388(6)
C224 H224 .957
C225 C226 1.388(6)
C225 H225 .958
C226 H226 .968
C1 C2 1.363(4)
C1 C11 1.433(5)
C1 C12 1.447(4)
C11 N11 1.150(5)
C12 N12 1.139(4)
C2 C3 1.431(5)
C3 C301 1.468(4)
C3 C4 1.477(4)
C4 C41 1.458(5)
C4 C42 1.448(4)
C41 N41 1.142(5)
C42 N42 1.143(4)
C101 C1011 1.493(5)
C101 C102 1.435(5)
C101 C105 1.440(5)
C1011 H1011a .959
C1011 H1011b .958
C1011 H1011c .951
C102 C1021 1.493(5)
C102 C103 1.414(5)
C1021 H1021a .959
C1021 H1021b .956
C1021 H1021c .952
C103 C1031 1.501(5)
C103 C104 1.459(5)
C1031 H1031a .961
C1031 H1031c .955
C1031 H1031b .951
C104 C1041 1.500(5)
C104 C105 1.426(5)
C1041 H1041a .959
C1041 H1041b .945
C1041 H1041c .950
C105 C1051 1.500(5)
C1051 H1051a .951
C1051 H1051b .956
C1051 H1051c .960
C301 C302 1.433(5)
C301 C305 1.448(5)
C302 C303 1.419(5)
C302 H302 .966
C303 C304 1.416(5)
C303 H303 .967
C304 C305 1.420(5)
C304 H304 .965
C305 H305 .968
C301' C302' 1.386(8)
C301' C305' 1.409(10)
C301' H301' .959
C302' C303' 1.409(7)
C302' H302' .968
C303' C304' 1.410(7)
C303' H303' .975
C304' C305' 1.418(8)
C304' H304' .960
C305' H305' .968
C01 C02 1.486(7)
C01 H01a .957
C01 H01b .952
C01 H01c .953
C02 O02 1.211(6)
C02 C03 1.491(7)
C03 H03a .977
C03 H03b .957
C03 H03c .960
